data_4307313
loop_
_publ_author_name
'Mikhail Shatruk'
'Kristen E. Chambers'
'Andrey V. Prosvirin'
'Kim R. Dunbar'

_publ_contact_author_address
; 
Department of Chemistry
Texas A&M University
PO Box 30012 
College Station 
Texas 77842-3012 
USA
;
_publ_contact_author_email dunbar@mail.chem.tamu.edu
_publ_contact_author_fax (979)8457177
_publ_contact_author_name 'Dunbar, Kim R.'
_publ_contact_author_phone (979)8625235
_publ_section_title
;
Systematic Investigation of Trigonal-Bipyramidal Cyanide-Bridged Clusters
of the First-Row Transition Metals
;
_journal_name_full 'Inorganic Chemistry'
_journal_page_first 5155
_journal_page_last 5165
_journal_paper_doi 10.1021/ic061856t
_journal_volume 46
_journal_year 2007
_chemical_formula_sum 'C108 H96 Co3 Cr2 N24'
_chemical_formula_weight 2010.88
_chemical_name_systematic
; 
 ? 
;
_space_group_IT_number 14
_symmetry_cell_setting monoclinic
_symmetry_space_group_name_Hall '-P 2ybc'
_symmetry_space_group_name_H-M 'P 1 21/c 1'
_atom_sites_solution_hydrogens geom
_atom_sites_solution_primary direct
_atom_sites_solution_secondary difmap
_audit_creation_method SHELXL-97
_cell_angle_alpha 90.00
_cell_angle_beta 97.82(3)
_cell_angle_gamma 90.00
_cell_formula_units_Z 4
_cell_length_a 19.247(12)
_cell_length_b 25.349(10)
_cell_length_c 24.717(13)
_cell_measurement_reflns_used 73
_cell_measurement_temperature 120(2)
_cell_volume 11947(11)
_computing_cell_refinement 'SMART V5.625 (Bruker, 2000)'
_computing_data_collection 'SMART V5.625 (Bruker, 2000)'
_computing_data_reduction 'SAINT V6.32 (Bruker, 2001)'
_computing_molecular_graphics 'X-Seed (Barbour, 2001)'
_computing_publication_material 'SHELXL-97 (Sheldrick, 1997)'
_computing_structure_refinement 'SHELXL-97 (Sheldrick, 1997)'
_computing_structure_solution 'SHELXS-97 (Sheldrick, 1997)'
_diffrn_ambient_temperature 120(2)
_diffrn_measured_fraction_theta_full 0.999
_diffrn_measured_fraction_theta_max 0.999
_diffrn_measurement_device_type 'Bruker APEX CCD area-detector'
_diffrn_measurement_method 'profile data from \w scans'
_diffrn_radiation_monochromator graphite
_diffrn_radiation_source 'fine-focus sealed tube'
_diffrn_radiation_type MoK\a
_diffrn_radiation_wavelength 0.71073
_diffrn_reflns_av_R_equivalents 0.1931
_diffrn_reflns_av_sigmaI/netI 0.2955
_diffrn_reflns_limit_h_max 19
_diffrn_reflns_limit_h_min -21
_diffrn_reflns_limit_k_max 28
_diffrn_reflns_limit_k_min -28
_diffrn_reflns_limit_l_max 22
_diffrn_reflns_limit_l_min -27
_diffrn_reflns_number 73124
_diffrn_reflns_theta_full 23.26
_diffrn_reflns_theta_max 23.26
_diffrn_reflns_theta_min 1.07
_exptl_absorpt_coefficient_mu 0.635
_exptl_absorpt_correction_T_max 0.9510
_exptl_absorpt_correction_T_min 0.7255
_exptl_absorpt_correction_type multi-scan
_exptl_absorpt_process_details 'SADABS v2.03 (Bruker, 2003)'
_exptl_crystal_colour yellow
_exptl_crystal_density_diffrn 1.118
_exptl_crystal_density_method 'not measured'
_exptl_crystal_description needle
_exptl_crystal_F_000 4164
_exptl_crystal_size_max 0.54
_exptl_crystal_size_mid 0.12
_exptl_crystal_size_min 0.08
_platon_squeeze_details ' ?'
_refine_diff_density_max 0.388
_refine_diff_density_min -0.340
_refine_diff_density_rms 0.094
_refine_ls_extinction_method none
_refine_ls_goodness_of_fit_ref 1.015
_refine_ls_hydrogen_treatment constr
_refine_ls_matrix_type full
_refine_ls_number_parameters 1258
_refine_ls_number_reflns 17156
_refine_ls_number_restraints 42
_refine_ls_restrained_S_all 1.014
_refine_ls_R_factor_all 0.2299
_refine_ls_R_factor_gt 0.0892
_refine_ls_shift/su_max 0.011
_refine_ls_shift/su_mean 0.000
_refine_ls_structure_factor_coef Fsqd
_refine_ls_weighting_details 'calc w=1/[\s^2^(Fo^2^)+(0.0500P)^2^+0.0000P] where P=(Fo^2^+2Fc^2^)/3'
_refine_ls_weighting_scheme calc
_refine_ls_wR_factor_gt 0.1765
_refine_ls_wR_factor_ref 0.1995
_reflns_number_gt 5128
_reflns_number_total 17156
_reflns_threshold_expression >2sigma(I)
_cod_data_source_file ic061856tsi20061216_075433.cif
_cod_data_source_block g:\michael\ms059\try1
_cod_database_code 4307313

loop_
_symmetry_equiv_pos_as_xyz
'x, y, z'
'-x, y+1/2, -z+1/2'
'-x, -y, -z'
'x, -y-1/2, z-1/2'

loop_
_atom_site_label
_atom_site_type_symbol
_atom_site_fract_x
_atom_site_fract_y
_atom_site_fract_z
_atom_site_U_iso_or_equiv
_atom_site_adp_type
_atom_site_occupancy
_atom_site_symmetry_multiplicity
_atom_site_calc_flag
_atom_site_refinement_flags
_atom_site_disorder_assembly
_atom_site_disorder_group
Co3 Co 0.94176(7) 0.63063(6) 0.88628(6) 0.0516(5) Uani 1 1 d . . .
Co1 Co 0.63970(7) 0.45642(5) 0.83780(6) 0.0479(5) Uani 1 1 d . . .
Co2 Co 0.70434(8) 0.63535(6) 0.66523(6) 0.0547(5) Uani 1 1 d . . .
Cr1 Cr 0.67422(9) 0.65559(7) 0.86821(8) 0.0535(6) Uani 1 1 d . . .
Cr2 Cr 0.86192(9) 0.48332(8) 0.74545(8) 0.0623(6) Uani 1 1 d . . .
N7 N 0.5023(6) 0.6521(4) 0.8576(4) 0.079(4) Uani 1 1 d . . .
N8 N 0.6889(5) 0.6810(4) 0.9960(5) 0.078(4) Uani 1 1 d . . .
N9 N 0.6828(6) 0.7808(4) 0.8476(5) 0.089(4) Uani 1 1 d . . .
N3 N 0.8421(5) 0.6576(4) 0.8745(4) 0.058(3) Uani 1 1 d . . .
N1 N 0.6682(5) 0.5301(4) 0.8708(4) 0.069(3) Uani 1 1 d . . .
N2 N 0.6724(5) 0.6383(4) 0.7416(5) 0.071(3) Uani 1 1 d . . .
N10 N 0.8083(7) 0.4180(5) 0.6357(5) 0.109(5) Uani 1 1 d . . .
N11 N 0.9157(6) 0.3782(5) 0.8089(5) 0.084(4) Uani 1 1 d . . .
N12 N 1.0179(8) 0.5093(6) 0.7094(6) 0.154(7) Uani 1 1 d . . .
N6 N 0.9074(5) 0.5628(4) 0.8461(4) 0.062(3) Uani 1 1 d . . .
N4 N 0.7169(4) 0.4614(3) 0.7899(4) 0.050(2) Uani 1 1 d U . .
N5 N 0.7824(5) 0.5825(4) 0.6896(4) 0.065(3) Uani 1 1 d . . .
N24 N 0.9305(5) 0.6060(3) 0.9674(3) 0.050(3) Uani 1 1 d . . .
N23 N 1.0390(5) 0.5964(4) 0.9141(4) 0.053(3) Uani 1 1 d . . .
N22 N 0.9883(4) 0.7025(4) 0.9122(4) 0.052(3) Uani 1 1 d . . .
N21 N 0.9693(4) 0.6630(4) 0.8120(4) 0.055(3) Uani 1 1 d . . .
N13 N 0.6982(6) 0.4096(3) 0.9004(4) 0.061(3) Uani 1 1 d . . .
N14 N 0.5663(6) 0.4488(4) 0.8939(4) 0.055(3) Uani 1 1 d . . .
N15 N 0.5972(5) 0.3863(4) 0.8009(4) 0.052(3) Uani 1 1 d . . .
N16 N 0.5608(4) 0.4853(4) 0.7771(3) 0.043(2) Uani 1 1 d . . .
N17 N 0.6341(5) 0.5752(5) 0.6374(4) 0.055(3) Uani 1 1 d . . .
N18 N 0.6175(5) 0.6793(5) 0.6332(4) 0.070(3) Uani 1 1 d . . .
N19 N 0.7405(5) 0.6486(4) 0.5894(4) 0.060(3) Uani 1 1 d . . .
N20 N 0.7724(4) 0.7012(3) 0.6858(5) 0.052(3) Uani 1 1 d . . .
C7 C 0.5650(7) 0.6548(4) 0.8631(4) 0.050(3) Uani 1 1 d . . .
C8 C 0.6839(6) 0.6719(5) 0.9503(5) 0.060(4) Uani 1 1 d . . .
C9 C 0.6766(6) 0.7359(5) 0.8542(5) 0.062(4) Uani 1 1 d . . .
C3 C 0.7838(6) 0.6570(4) 0.8711(4) 0.044(3) Uani 1 1 d . . .
C1 C 0.6718(5) 0.5759(4) 0.8761(4) 0.039(3) Uani 1 1 d . . .
C2 C 0.6676(6) 0.6434(5) 0.7879(5) 0.051(4) Uani 1 1 d . . .
C10 C 0.8304(7) 0.4414(6) 0.6763(6) 0.087(5) Uani 1 1 d . . .
C11 C 0.8953(7) 0.4170(6) 0.7845(6) 0.092(5) Uani 1 1 d . . .
C12 C 0.9618(8) 0.5003(6) 0.7208(6) 0.093(5) Uani 1 1 d . . .
C6 C 0.8911(6) 0.5325(5) 0.8129(5) 0.051(4) Uani 1 1 d . . .
C4 C 0.7674(5) 0.4690(4) 0.7732(5) 0.049(2) Uani 1 1 d U . .
C5 C 0.8179(6) 0.5474(5) 0.7078(5) 0.049(4) Uani 1 1 d . . .
C104 C 0.8749(6) 0.6103(5) 0.9947(5) 0.063(4) Uani 1 1 d . . .
H104 H 0.8329 0.6253 0.9763 0.076 Uiso 1 1 calc R . .
C103 C 0.8761(7) 0.5934(5) 1.0501(6) 0.055(3) Uani 1 1 d . . .
C102 C 0.9317(7) 0.5682(4) 1.0760(5) 0.052(4) Uani 1 1 d . . .
C101 C 0.9892(7) 0.5627(4) 1.0477(5) 0.051(3) Uani 1 1 d . . .
C100 C 1.0539(7) 0.5388(4) 1.0711(5) 0.065(4) Uani 1 1 d . . .
H100 H 1.0574 0.5269 1.1078 0.078 Uiso 1 1 calc R . .
C99 C 1.1095(6) 0.5321(5) 1.0451(5) 0.066(3) Uani 1 1 d U . .
H99 H 1.1509 0.5164 1.0635 0.079 Uiso 1 1 calc R . .
C98 C 1.1074(6) 0.5481(5) 0.9908(5) 0.066(2) Uani 1 1 d U . .
C97 C 1.1638(6) 0.5462(5) 0.9570(6) 0.066(2) Uani 1 1 d U . .
C96 C 1.1598(7) 0.5666(5) 0.9056(5) 0.070(4) Uani 1 1 d . . .
C95 C 1.0967(7) 0.5918(5) 0.8864(5) 0.069(4) Uani 1 1 d . . .
H95 H 1.0929 0.6072 0.8511 0.083 Uiso 1 1 calc R . .
C93 C 1.0459(6) 0.5768(5) 0.9653(5) 0.049(3) Uani 1 1 d . . .
C94 C 0.9887(6) 0.5815(4) 0.9950(5) 0.046(3) Uani 1 1 d . . .
C108 C 0.8093(6) 0.6044(5) 1.0756(4) 0.080(4) Uani 1 1 d . . .
H10A H 0.7849 0.5711 1.0802 0.120 Uiso 1 1 calc R . .
H10B H 0.7786 0.6279 1.0516 0.120 Uiso 1 1 calc R . .
H10C H 0.8217 0.6212 1.1113 0.120 Uiso 1 1 calc R . .
C107 C 0.9372(5) 0.5480(4) 1.1323(5) 0.071(4) Uani 1 1 d . . .
H10D H 0.8940 0.5561 1.1475 0.107 Uiso 1 1 calc R . .
H10E H 0.9771 0.5647 1.1547 0.107 Uiso 1 1 calc R . .
H10F H 0.9442 0.5097 1.1322 0.107 Uiso 1 1 calc R . .
C106 C 1.2306(5) 0.5181(5) 0.9866(5) 0.089(4) Uani 1 1 d . . .
H10G H 1.2216 0.4801 0.9887 0.133 Uiso 1 1 calc R . .
H10H H 1.2422 0.5324 1.0235 0.133 Uiso 1 1 calc R . .
H10I H 1.2700 0.5240 0.9660 0.133 Uiso 1 1 calc R . .
C105 C 1.2160(6) 0.5669(6) 0.8687(6) 0.133(6) Uani 1 1 d . . .
H10J H 1.2565 0.5869 0.8860 0.200 Uiso 1 1 calc R . .
H10K H 1.1977 0.5833 0.8338 0.200 Uiso 1 1 calc R . .
H10L H 1.2303 0.5305 0.8623 0.200 Uiso 1 1 calc R . .
C88 C 0.9981(5) 0.7242(6) 0.9639(6) 0.062(4) Uani 1 1 d . . .
H88 H 0.9819 0.7039 0.9920 0.075 Uiso 1 1 calc R . .
C87 C 1.0297(5) 0.7736(5) 0.9798(5) 0.054(3) Uani 1 1 d . . .
C86 C 1.0567(6) 0.8035(5) 0.9386(5) 0.055(3) Uani 1 1 d . . .
C85 C 1.0524(6) 0.7811(5) 0.8860(6) 0.058(4) Uani 1 1 d . . .
C84 C 1.0780(6) 0.8040(5) 0.8393(6) 0.080(4) Uani 1 1 d . . .
H84 H 1.1017 0.8368 0.8450 0.096 Uiso 1 1 calc R . .
C83 C 1.0723(7) 0.7840(6) 0.7887(6) 0.108(6) Uani 1 1 d . . .
H83 H 1.0935 0.8015 0.7612 0.130 Uiso 1 1 calc R . .
C82 C 1.0339(6) 0.7359(5) 0.7762(5) 0.070(4) Uani 1 1 d . . .
C81 C 1.0274(7) 0.7138(6) 0.7232(5) 0.088(4) Uani 1 1 d U . .
C80 C 0.9880(6) 0.6673(5) 0.7176(5) 0.062(4) Uani 1 1 d . . .
C79 C 0.9621(5) 0.6432(5) 0.7615(5) 0.058(4) Uani 1 1 d . . .
H79 H 0.9378 0.6107 0.7551 0.070 Uiso 1 1 calc R . .
C77 C 1.0075(6) 0.7092(5) 0.8196(5) 0.048(3) Uani 1 1 d . . .
C78 C 1.0161(5) 0.7324(5) 0.8736(5) 0.047(3) Uani 1 1 d . . .
C92 C 1.0334(6) 0.7931(5) 1.0372(4) 0.086(5) Uani 1 1 d . . .
H92A H 1.0010 0.8227 1.0383 0.130 Uiso 1 1 calc R . .
H92B H 1.0813 0.8047 1.0502 0.130 Uiso 1 1 calc R . .
H92C H 1.0204 0.7645 1.0606 0.130 Uiso 1 1 calc R . .
C91 C 1.0910(6) 0.8548(5) 0.9514(5) 0.092(5) Uani 1 1 d . . .
H91A H 1.1413 0.8494 0.9625 0.138 Uiso 1 1 calc R . .
H91B H 1.0706 0.8717 0.9813 0.138 Uiso 1 1 calc R . .
H91C H 1.0839 0.8775 0.9190 0.138 Uiso 1 1 calc R . .
C90 C 1.0545(6) 0.7374(5) 0.6778(4) 0.090(4) Uani 1 1 d U . .
H90A H 1.0770 0.7102 0.6579 0.135 Uiso 1 1 calc R . .
H90B H 1.0890 0.7644 0.6910 0.135 Uiso 1 1 calc R . .
H90C H 1.0160 0.7535 0.6533 0.135 Uiso 1 1 calc R . .
C89 C 0.9704(6) 0.6405(5) 0.6615(4) 0.077(4) Uani 1 1 d . . .
H89A H 0.9391 0.6633 0.6371 0.115 Uiso 1 1 calc R . .
H89B H 0.9472 0.6066 0.6659 0.115 Uiso 1 1 calc R . .
H89C H 1.0137 0.6344 0.6456 0.115 Uiso 1 1 calc R . .
C24 C 0.5026(7) 0.4698(4) 0.8883(5) 0.065(4) Uani 1 1 d . . .
H24 H 0.4859 0.4901 0.8569 0.077 Uiso 1 1 calc R . .
C23 C 0.4585(7) 0.4614(6) 0.9311(7) 0.074(4) Uani 1 1 d . . .
C22 C 0.4818(8) 0.4337(6) 0.9756(6) 0.066(4) Uani 1 1 d . . .
C21 C 0.5524(9) 0.4110(5) 0.9811(6) 0.074(5) Uani 1 1 d . . .
C20 C 0.5818(10) 0.3780(7) 1.0264(6) 0.094(6) Uani 1 1 d . . .
H20 H 0.5558 0.3725 1.0560 0.112 Uiso 1 1 calc R . .
C19 C 0.6467(9) 0.3545(6) 1.0275(6) 0.102(5) Uani 1 1 d . . .
H19 H 0.6633 0.3319 1.0572 0.122 Uiso 1 1 calc R . .
C18 C 0.6892(9) 0.3629(6) 0.9860(6) 0.071(4) Uani 1 1 d . . .
C17 C 0.7556(8) 0.3396(6) 0.9841(7) 0.085(5) Uani 1 1 d . . .
C16 C 0.7898(7) 0.3530(5) 0.9399(7) 0.078(5) Uani 1 1 d . . .
C15 C 0.7611(7) 0.3868(5) 0.9001(5) 0.067(4) Uani 1 1 d . . .
H15 H 0.7867 0.3945 0.8708 0.080 Uiso 1 1 calc R . .
C13 C 0.6594(8) 0.3964(5) 0.9407(5) 0.054(4) Uani 1 1 d . . .
C14 C 0.5896(7) 0.4192(5) 0.9385(6) 0.049(3) Uani 1 1 d . . .
C28 C 0.3862(6) 0.4862(5) 0.9176(6) 0.123(6) Uani 1 1 d . . .
H28A H 0.3502 0.4586 0.9160 0.184 Uiso 1 1 calc R . .
H28B H 0.3828 0.5041 0.8822 0.184 Uiso 1 1 calc R . .
H28C H 0.3789 0.5119 0.9460 0.184 Uiso 1 1 calc R . .
C27 C 0.4361(6) 0.4287(5) 1.0183(6) 0.114(6) Uani 1 1 d . . .
H27A H 0.4076 0.4607 1.0190 0.170 Uiso 1 1 calc R . .
H27B H 0.4649 0.4240 1.0538 0.170 Uiso 1 1 calc R . .
H27C H 0.4053 0.3981 1.0105 0.170 Uiso 1 1 calc R . .
C26 C 0.7817(7) 0.3013(5) 1.0310(5) 0.124(6) Uani 1 1 d . . .
H26A H 0.7598 0.2667 1.0235 0.186 Uiso 1 1 calc R . .
H26B H 0.7693 0.3151 1.0654 0.186 Uiso 1 1 calc R . .
H26C H 0.8328 0.2977 1.0338 0.186 Uiso 1 1 calc R . .
C25 C 0.8579(6) 0.3280(5) 0.9328(5) 0.105(5) Uani 1 1 d . . .
H25A H 0.8744 0.3419 0.8998 0.158 Uiso 1 1 calc R . .
H25B H 0.8517 0.2898 0.9294 0.158 Uiso 1 1 calc R . .
H25C H 0.8926 0.3359 0.9647 0.158 Uiso 1 1 calc R . .
C40 C 0.5419(6) 0.5346(4) 0.7643(4) 0.045(3) Uani 1 1 d . . .
H40 H 0.5724 0.5620 0.7792 0.054 Uiso 1 1 calc R . .
C39 C 0.4801(6) 0.5499(4) 0.7304(5) 0.053(3) Uani 1 1 d . . .
C38 C 0.4324(8) 0.5092(5) 0.7071(5) 0.085(5) Uani 1 1 d . . .
C37 C 0.4504(7) 0.4563(5) 0.7180(5) 0.068(4) Uani 1 1 d . . .
C36 C 0.4098(7) 0.4130(5) 0.6947(5) 0.095(3) Uani 1 1 d U . .
H36 H 0.3673 0.4191 0.6712 0.114 Uiso 1 1 calc R . .
C35 C 0.4309(7) 0.3650(5) 0.7057(5) 0.094(3) Uani 1 1 d U . .
H35 H 0.4023 0.3373 0.6892 0.113 Uiso 1 1 calc R . .
C34 C 0.4941(7) 0.3502(5) 0.7408(6) 0.094(3) Uani 1 1 d U . .
C33 C 0.5189(8) 0.2989(5) 0.7559(6) 0.095(3) Uani 1 1 d U . .
C32 C 0.5810(8) 0.2914(5) 0.7911(6) 0.097(5) Uani 1 1 d . . .
C31 C 0.6174(6) 0.3365(5) 0.8109(5) 0.059(4) Uani 1 1 d . . .
H31 H 0.6606 0.3312 0.8338 0.071 Uiso 1 1 calc R . .
C29 C 0.5373(7) 0.3934(5) 0.7660(5) 0.057(3) Uani 1 1 d . . .
C30 C 0.5156(7) 0.4471(5) 0.7529(5) 0.066(4) Uani 1 1 d . . .
C44 C 0.4657(6) 0.6081(4) 0.7222(5) 0.086(4) Uani 1 1 d . . .
H44A H 0.4870 0.6275 0.7546 0.129 Uiso 1 1 calc R . .
H44B H 0.4149 0.6142 0.7167 0.129 Uiso 1 1 calc R . .
H44C H 0.4858 0.6204 0.6901 0.129 Uiso 1 1 calc R . .
C43 C 0.3631(7) 0.5235(5) 0.6728(6) 0.156(8) Uani 1 1 d . . .
H43A H 0.3381 0.4912 0.6601 0.235 Uiso 1 1 calc R . .
H43B H 0.3723 0.5446 0.6413 0.235 Uiso 1 1 calc R . .
H43C H 0.3343 0.5440 0.6950 0.235 Uiso 1 1 calc R . .
C42 C 0.4765(8) 0.2511(5) 0.7312(6) 0.156(8) Uani 1 1 d . . .
H42A H 0.4701 0.2537 0.6912 0.235 Uiso 1 1 calc R . .
H42B H 0.4306 0.2506 0.7441 0.235 Uiso 1 1 calc R . .
H42C H 0.5019 0.2185 0.7424 0.235 Uiso 1 1 calc R . .
C41 C 0.6119(7) 0.2355(5) 0.8053(6) 0.115(5) Uani 1 1 d . . .
H41A H 0.5873 0.2193 0.8333 0.173 Uiso 1 1 calc R . .
H41B H 0.6619 0.2385 0.8191 0.173 Uiso 1 1 calc R . .
H41C H 0.6058 0.2134 0.7724 0.173 Uiso 1 1 calc R . .
C56 C 0.6082(8) 0.7314(6) 0.6294(5) 0.080(4) Uani 1 1 d . . .
H56 H 0.6442 0.7535 0.6469 0.096 Uiso 1 1 calc R . .
C55 C 0.5471(11) 0.7558(7) 0.6005(7) 0.103(6) Uani 1 1 d . . .
C54 C 0.4927(10) 0.7250(9) 0.5767(8) 0.130(8) Uani 1 1 d . . .
C53 C 0.5015(9) 0.6750(8) 0.5799(7) 0.096(5) Uani 1 1 d . . .
C52 C 0.4494(11) 0.6394(8) 0.5562(7) 0.138(8) Uani 1 1 d . . .
H52 H 0.4082 0.6548 0.5370 0.166 Uiso 1 1 calc R . .
C51 C 0.4513(7) 0.5857(8) 0.5577(6) 0.111(6) Uani 1 1 d . . .
H51 H 0.4120 0.5659 0.5414 0.134 Uiso 1 1 calc R . .
C50 C 0.5164(8) 0.5574(6) 0.5854(5) 0.088(5) Uani 1 1 d . . .
C49 C 0.5341(10) 0.5017(5) 0.5945(6) 0.092(5) Uani 1 1 d . . .
C48 C 0.5961(7) 0.4827(10) 0.6239(6) 0.124(9) Uani 1 1 d . . .
C47 C 0.6424(7) 0.5220(6) 0.6410(5) 0.060(4) Uani 1 1 d . . .
H47 H 0.6871 0.5105 0.6581 0.072 Uiso 1 1 calc R . .
C45 C 0.5722(7) 0.5919(5) 0.6109(5) 0.062(4) Uani 1 1 d . . .
C46 C 0.5640(9) 0.6492(6) 0.6088(6) 0.072(4) Uani 1 1 d . . .
C60 C 0.5530(8) 0.8173(6) 0.6058(7) 0.160(7) Uani 1 1 d . . .
H60A H 0.5513 0.8330 0.5694 0.241 Uiso 1 1 calc R . .
H60B H 0.5974 0.8265 0.6280 0.241 Uiso 1 1 calc R . .
H60C H 0.5139 0.8308 0.6234 0.241 Uiso 1 1 calc R . .
C59 C 0.4239(8) 0.7507(6) 0.5493(7) 0.191(9) Uani 1 1 d . . .
H59A H 0.4346 0.7761 0.5217 0.286 Uiso 1 1 calc R . .
H59B H 0.4009 0.7689 0.5770 0.286 Uiso 1 1 calc R . .
H59C H 0.3927 0.7233 0.5318 0.286 Uiso 1 1 calc R . .
C58 C 0.4735(7) 0.4628(6) 0.5674(6) 0.144(7) Uani 1 1 d . . .
H58A H 0.4944 0.4339 0.5487 0.215 Uiso 1 1 calc R . .
H58B H 0.4407 0.4824 0.5410 0.215 Uiso 1 1 calc R . .
H58C H 0.4484 0.4483 0.5959 0.215 Uiso 1 1 calc R . .
C57 C 0.6136(8) 0.4242(5) 0.6312(5) 0.105(6) Uani 1 1 d . . .
H57A H 0.6620 0.4202 0.6490 0.158 Uiso 1 1 calc R . .
H57B H 0.6084 0.4068 0.5955 0.158 Uiso 1 1 calc R . .
H57C H 0.5816 0.4078 0.6540 0.158 Uiso 1 1 calc R . .
C72 C 0.7920(7) 0.7241(5) 0.7333(5) 0.066(4) Uani 1 1 d . . .
H72 H 0.7736 0.7102 0.7641 0.079 Uiso 1 1 calc R . .
C71 C 0.8381(6) 0.7674(5) 0.7424(6) 0.060(4) Uani 1 1 d . . .
C70 C 0.8687(6) 0.7856(5) 0.7014(7) 0.065(4) Uani 1 1 d . . .
C69 C 0.8515(6) 0.7605(5) 0.6465(6) 0.062(4) Uani 1 1 d . . .
C68 C 0.8780(6) 0.7766(5) 0.5976(6) 0.067(4) Uani 1 1 d . . .
H68 H 0.9096 0.8055 0.5992 0.080 Uiso 1 1 calc R . .
C67 C 0.8592(7) 0.7519(6) 0.5489(6) 0.074(4) Uani 1 1 d . . .
H67 H 0.8775 0.7646 0.5176 0.089 Uiso 1 1 calc R . .
C66 C 0.8122(6) 0.7067(5) 0.5432(6) 0.058(4) Uani 1 1 d . . .
C65 C 0.7962(8) 0.6782(7) 0.4926(6) 0.083(5) Uani 1 1 d . . .
C64 C 0.7490(8) 0.6361(7) 0.4958(7) 0.093(5) Uani 1 1 d . . .
C63 C 0.7252(6) 0.6226(5) 0.5430(6) 0.071(4) Uani 1 1 d . . .
H63 H 0.6957 0.5925 0.5427 0.086 Uiso 1 1 calc R . .
C61 C 0.7847(6) 0.6889(5) 0.5890(6) 0.055(4) Uani 1 1 d . . .
C62 C 0.8020(6) 0.7180(5) 0.6404(7) 0.067(4) Uani 1 1 d . . .
C76 C 0.8511(6) 0.7904(5) 0.7977(5) 0.095(5) Uani 1 1 d . . .
H76A H 0.9011 0.7878 0.8116 0.143 Uiso 1 1 calc R . .
H76B H 0.8239 0.7711 0.8219 0.143 Uiso 1 1 calc R . .
H76C H 0.8369 0.8275 0.7962 0.143 Uiso 1 1 calc R . .
C75 C 0.9144(6) 0.8337(4) 0.7091(4) 0.075(4) Uani 1 1 d . . .
H75A H 0.8850 0.8650 0.7109 0.112 Uiso 1 1 calc R . .
H75B H 0.9412 0.8370 0.6783 0.112 Uiso 1 1 calc R . .
H75C H 0.9468 0.8304 0.7432 0.112 Uiso 1 1 calc R . .
C74 C 0.8260(6) 0.6959(5) 0.4437(5) 0.100(5) Uani 1 1 d . . .
H74A H 0.8769 0.6905 0.4493 0.150 Uiso 1 1 calc R . .
H74B H 0.8158 0.7335 0.4375 0.150 Uiso 1 1 calc R . .
H74C H 0.8051 0.6756 0.4119 0.150 Uiso 1 1 calc R . .
C73 C 0.7269(7) 0.6045(6) 0.4437(5) 0.127(6) Uani 1 1 d . . .
H73A H 0.7171 0.5680 0.4532 0.191 Uiso 1 1 calc R . .
H73B H 0.7649 0.6050 0.4210 0.191 Uiso 1 1 calc R . .
H73C H 0.6847 0.6203 0.4235 0.191 Uiso 1 1 calc R . .

loop_
_atom_site_aniso_label
_atom_site_aniso_U_11
_atom_site_aniso_U_22
_atom_site_aniso_U_33
_atom_site_aniso_U_23
_atom_site_aniso_U_13
_atom_site_aniso_U_12
Co3 0.0407(11) 0.0636(12) 0.0517(11) 0.0074(9) 0.0105(8) -0.0041(9)
Co1 0.0425(10) 0.0376(10) 0.0650(12) 0.0002(9) 0.0127(9) -0.0023(8)
Co2 0.0546(11) 0.0511(11) 0.0599(12) 0.0042(9) 0.0133(9) -0.0001(9)
Cr1 0.0493(13) 0.0468(13) 0.0665(15) -0.0002(11) 0.0150(10) -0.0002(10)
Cr2 0.0583(14) 0.0677(15) 0.0643(15) 0.0027(12) 0.0208(11) 0.0130(11)
N7 0.081(9) 0.084(8) 0.074(8) 0.010(6) 0.022(8) -0.002(8)
N8 0.073(8) 0.087(9) 0.079(9) -0.001(8) 0.028(8) -0.014(6)
N9 0.091(9) 0.058(8) 0.114(10) 0.019(8) 0.004(7) 0.010(8)
N3 0.035(6) 0.071(7) 0.066(7) -0.006(5) 0.004(6) -0.022(6)
N1 0.053(7) 0.092(9) 0.068(8) 0.034(8) 0.031(5) 0.027(7)
N2 0.049(7) 0.043(7) 0.119(11) 0.007(8) 0.003(8) -0.006(5)
N10 0.168(13) 0.068(10) 0.091(11) -0.002(8) 0.019(9) 0.030(9)
N11 0.062(8) 0.107(11) 0.082(10) -0.034(8) 0.010(7) 0.020(8)
N12 0.137(14) 0.164(14) 0.181(15) 0.053(11) 0.100(12) 0.057(12)
N6 0.051(7) 0.086(10) 0.053(9) 0.016(6) 0.021(6) 0.001(6)
N4 0.041(6) 0.048(5) 0.059(6) 0.004(4) 0.001(5) -0.004(5)
N5 0.068(8) 0.077(9) 0.053(8) -0.002(6) 0.021(6) -0.017(7)
N24 0.033(7) 0.064(7) 0.052(7) -0.002(5) 0.004(6) 0.005(5)
N23 0.051(7) 0.070(7) 0.041(7) 0.003(6) 0.011(6) -0.009(5)
N22 0.055(7) 0.065(7) 0.040(7) -0.011(6) 0.015(6) -0.003(5)
N21 0.049(7) 0.046(7) 0.067(8) -0.008(6) -0.001(6) -0.006(5)
N13 0.064(8) 0.047(7) 0.074(8) 0.011(6) 0.022(7) -0.014(6)
N14 0.060(8) 0.035(7) 0.069(8) -0.008(6) 0.005(6) -0.003(6)
N15 0.060(7) 0.047(7) 0.050(7) 0.005(5) 0.009(6) 0.026(6)
N16 0.041(6) 0.036(6) 0.053(7) -0.006(5) 0.011(5) -0.011(5)
N17 0.039(7) 0.073(9) 0.053(7) 0.002(6) 0.003(6) 0.012(6)
N18 0.060(8) 0.050(9) 0.102(10) 0.009(7) 0.022(7) -0.003(7)
N19 0.042(7) 0.059(8) 0.078(9) -0.001(7) 0.010(6) -0.019(6)
N20 0.049(7) 0.048(7) 0.060(8) 0.018(6) 0.013(6) -0.006(5)
C7 0.067(9) 0.044(8) 0.042(8) 0.007(6) 0.013(8) 0.007(8)
C8 0.071(9) 0.054(9) 0.060(10) -0.016(8) 0.032(9) -0.019(7)
C9 0.038(8) 0.057(10) 0.087(11) 0.010(9) -0.001(7) 0.001(8)
C3 0.027(7) 0.037(7) 0.069(9) 0.002(6) 0.008(7) -0.015(7)
C1 0.030(7) 0.042(8) 0.051(8) 0.017(7) 0.030(6) 0.006(7)
C2 0.062(9) 0.055(9) 0.041(9) -0.002(8) 0.019(8) 0.007(7)
C10 0.078(11) 0.076(12) 0.111(15) -0.020(10) 0.034(10) 0.031(9)
C11 0.069(11) 0.105(14) 0.109(14) -0.013(11) 0.036(10) 0.041(10)
C12 0.129(15) 0.092(12) 0.064(11) 0.009(8) 0.034(10) 0.042(11)
C6 0.030(8) 0.070(11) 0.055(11) 0.015(8) 0.013(7) 0.014(7)
C4 0.039(6) 0.048(5) 0.059(6) 0.004(4) 0.003(5) -0.003(5)
C5 0.044(8) 0.047(9) 0.052(9) 0.012(7) -0.001(6) 0.010(7)
C104 0.039(9) 0.099(11) 0.051(10) 0.008(8) 0.002(7) 0.012(7)
C103 0.045(9) 0.059(9) 0.065(11) 0.016(8) 0.025(8) -0.008(7)
C102 0.067(10) 0.068(9) 0.029(9) 0.016(7) 0.035(8) 0.025(8)
C101 0.057(10) 0.047(9) 0.046(10) 0.017(7) -0.005(8) -0.007(7)
C100 0.091(11) 0.061(9) 0.041(9) 0.005(7) 0.002(8) 0.012(8)
C99 0.033(5) 0.091(6) 0.073(7) -0.027(6) 0.003(5) 0.004(5)
C98 0.033(5) 0.090(6) 0.073(7) -0.028(6) 0.003(5) 0.004(5)
C97 0.033(5) 0.089(6) 0.073(7) -0.030(6) 0.002(5) 0.004(5)
C96 0.064(11) 0.082(11) 0.061(11) 0.019(8) -0.004(9) 0.002(8)
C95 0.066(11) 0.067(10) 0.076(11) 0.008(8) 0.014(9) -0.007(8)
C93 0.027(8) 0.066(9) 0.054(10) -0.029(8) 0.006(8) -0.008(6)
C94 0.043(9) 0.043(8) 0.057(10) -0.005(7) 0.022(8) 0.008(7)
C108 0.066(10) 0.100(11) 0.076(10) 0.009(8) 0.017(8) -0.002(8)
C107 0.084(10) 0.067(9) 0.072(10) -0.008(8) 0.042(8) -0.003(8)
C106 0.041(9) 0.079(10) 0.145(13) -0.023(9) 0.008(8) 0.009(7)
C105 0.072(11) 0.185(17) 0.163(15) -0.040(13) 0.091(11) -0.002(10)
C88 0.031(8) 0.089(12) 0.075(11) 0.017(9) 0.033(7) -0.001(8)
C87 0.017(7) 0.073(10) 0.074(11) 0.017(9) 0.012(7) 0.003(7)
C86 0.056(9) 0.075(10) 0.038(9) -0.003(8) 0.023(7) -0.007(7)
C85 0.063(9) 0.045(9) 0.066(11) 0.007(8) 0.009(8) -0.035(7)
C84 0.112(11) 0.067(10) 0.065(11) 0.003(9) 0.031(9) -0.048(8)
C83 0.128(13) 0.146(15) 0.058(11) -0.050(10) 0.035(9) -0.108(12)
C82 0.070(10) 0.102(12) 0.042(10) 0.017(9) 0.018(8) -0.023(8)
C81 0.130(9) 0.117(9) 0.020(7) -0.002(6) 0.020(6) -0.065(7)
C80 0.074(10) 0.099(11) 0.019(8) 0.009(8) 0.025(7) -0.014(8)
C79 0.057(8) 0.068(10) 0.049(9) -0.034(8) 0.007(7) 0.000(7)
C77 0.057(9) 0.071(10) 0.013(8) 0.000(7) -0.001(6) -0.017(7)
C78 0.037(8) 0.059(9) 0.047(9) 0.032(8) 0.019(7) 0.001(7)
C92 0.086(10) 0.152(13) 0.027(8) -0.029(9) 0.030(7) 0.009(9)
C91 0.090(11) 0.101(12) 0.086(11) -0.042(9) 0.019(8) -0.052(9)
C90 0.133(9) 0.119(9) 0.022(7) 0.002(6) 0.024(6) -0.066(7)
C89 0.087(10) 0.087(11) 0.052(9) 0.028(8) -0.008(7) -0.013(8)
C24 0.049(9) 0.037(8) 0.116(12) -0.023(7) 0.044(9) -0.001(7)
C23 0.053(11) 0.067(11) 0.108(14) -0.043(10) 0.031(11) -0.015(9)
C22 0.054(11) 0.071(11) 0.088(13) -0.027(9) 0.062(10) -0.025(9)
C21 0.112(14) 0.052(10) 0.072(12) -0.022(9) 0.069(11) -0.057(10)
C20 0.129(16) 0.086(13) 0.080(13) -0.021(10) 0.068(12) -0.071(11)
C19 0.104(14) 0.118(15) 0.088(13) -0.029(10) 0.030(12) -0.020(12)
C18 0.080(12) 0.083(11) 0.054(11) -0.007(9) 0.017(10) -0.031(10)
C17 0.033(10) 0.098(13) 0.123(16) -0.037(11) 0.003(10) -0.025(9)
C16 0.033(10) 0.055(11) 0.144(16) 0.002(10) 0.008(10) 0.016(8)
C15 0.041(9) 0.054(10) 0.101(12) 0.003(8) -0.003(8) 0.028(7)
C13 0.071(11) 0.047(9) 0.044(10) 0.005(7) 0.001(9) -0.029(8)
C14 0.039(9) 0.046(9) 0.065(11) -0.011(8) 0.015(8) -0.022(7)
C28 0.041(10) 0.122(13) 0.214(18) -0.076(12) 0.047(10) -0.020(9)
C27 0.122(12) 0.066(10) 0.177(15) -0.036(10) 0.108(12) -0.042(9)
C26 0.191(16) 0.079(11) 0.081(12) 0.042(9) -0.060(11) 0.048(11)
C25 0.090(12) 0.059(10) 0.148(14) 0.014(9) -0.053(10) 0.016(9)
C40 0.060(9) 0.024(8) 0.050(9) 0.005(6) 0.002(7) -0.005(7)
C39 0.064(9) 0.035(8) 0.061(9) 0.013(7) 0.008(7) 0.013(7)
C38 0.115(13) 0.031(9) 0.104(12) -0.011(8) -0.010(10) -0.022(9)
C37 0.068(10) 0.045(10) 0.086(11) 0.011(8) -0.010(8) 0.026(8)
C36 0.120(7) 0.031(5) 0.117(7) -0.003(5) -0.045(5) -0.023(6)
C35 0.119(7) 0.031(5) 0.117(7) -0.003(5) -0.044(5) -0.022(5)
C34 0.119(7) 0.031(5) 0.117(7) -0.003(5) -0.041(5) -0.022(5)
C33 0.120(7) 0.032(5) 0.118(7) -0.003(5) -0.039(5) -0.021(6)
C32 0.115(13) 0.052(11) 0.111(13) -0.019(9) -0.033(10) 0.006(10)
C31 0.046(8) 0.047(9) 0.079(10) -0.020(8) -0.010(7) 0.009(7)
C29 0.068(10) 0.054(10) 0.047(9) 0.014(7) 0.002(7) 0.001(8)
C30 0.062(10) 0.023(8) 0.109(12) 0.004(8) 0.001(9) 0.000(7)
C44 0.113(11) 0.036(9) 0.099(11) 0.011(8) -0.020(8) 0.015(8)
C43 0.088(12) 0.079(11) 0.26(2) 0.050(12) -0.126(13) 0.011(9)
C42 0.209(17) 0.028(9) 0.201(18) 0.007(10) -0.085(14) -0.035(10)
C41 0.121(13) 0.043(10) 0.170(15) 0.009(9) -0.022(11) 0.016(9)
C56 0.111(14) 0.043(10) 0.092(12) 0.020(9) 0.029(9) 0.006(9)
C55 0.122(17) 0.062(13) 0.139(16) 0.062(12) 0.066(13) 0.058(12)
C54 0.093(16) 0.073(16) 0.22(2) 0.088(15) 0.010(14) 0.005(13)
C53 0.095(15) 0.066(14) 0.126(15) 0.031(12) 0.012(12) -0.012(13)
C52 0.16(2) 0.080(15) 0.172(19) 0.041(14) 0.011(15) 0.062(15)
C51 0.067(12) 0.146(17) 0.107(13) -0.018(13) -0.040(9) 0.019(12)
C50 0.081(12) 0.093(14) 0.078(11) -0.007(9) -0.032(9) -0.011(11)
C49 0.146(16) 0.034(10) 0.106(13) -0.023(9) 0.048(12) -0.045(11)
C48 0.006(9) 0.28(3) 0.080(12) -0.029(15) -0.004(8) 0.024(14)
C47 0.029(9) 0.061(10) 0.087(11) 0.013(8) -0.004(8) 0.011(8)
C45 0.054(10) 0.061(11) 0.071(10) 0.007(9) 0.013(8) 0.003(9)
C46 0.083(13) 0.065(12) 0.071(11) 0.023(9) 0.026(9) 0.020(11)
C60 0.177(17) 0.096(15) 0.21(2) 0.027(13) 0.040(14) 0.065(13)
C59 0.170(18) 0.134(16) 0.26(2) 0.110(15) -0.015(16) 0.085(14)
C58 0.100(12) 0.101(13) 0.211(18) -0.002(12) -0.048(12) -0.035(11)
C57 0.166(16) 0.026(9) 0.122(14) 0.010(9) 0.015(11) 0.021(9)
C72 0.109(12) 0.070(11) 0.018(8) -0.001(7) 0.010(8) -0.003(9)
C71 0.053(9) 0.056(10) 0.072(11) -0.011(8) 0.011(8) -0.040(7)
C70 0.047(9) 0.052(10) 0.101(13) 0.009(9) 0.031(9) -0.017(7)
C69 0.032(8) 0.052(10) 0.101(13) 0.010(9) 0.011(9) 0.010(7)
C68 0.059(9) 0.088(11) 0.061(10) 0.029(9) 0.036(9) -0.016(8)
C67 0.081(11) 0.075(11) 0.070(12) 0.022(9) 0.021(9) 0.026(9)
C66 0.044(9) 0.066(10) 0.068(12) 0.039(9) 0.021(8) -0.006(7)
C65 0.070(11) 0.127(15) 0.048(11) -0.032(11) -0.010(9) 0.007(10)
C64 0.069(11) 0.110(14) 0.100(16) 0.008(12) 0.017(11) -0.011(10)
C63 0.085(10) 0.091(11) 0.040(10) -0.027(9) 0.015(8) -0.046(8)
C61 0.049(9) 0.061(10) 0.049(10) -0.013(9) -0.012(8) 0.000(8)
C62 0.037(9) 0.063(10) 0.105(14) 0.029(10) 0.029(9) -0.004(7)
C76 0.091(11) 0.132(13) 0.063(11) -0.015(10) 0.011(8) -0.027(10)
C75 0.096(10) 0.078(10) 0.054(9) 0.016(7) 0.021(7) -0.032(9)
C74 0.082(11) 0.182(16) 0.040(9) 0.011(9) 0.023(8) -0.029(10)
C73 0.147(15) 0.180(17) 0.054(11) -0.025(11) 0.012(10) -0.063(12)

loop_
_atom_type_symbol
_atom_type_description
_atom_type_scat_dispersion_real
_atom_type_scat_dispersion_imag
_atom_type_scat_source
C C 0.0033 0.0016 'International Tables Vol C Tables 4.2.6.8 and 6.1.1.4'
H H 0.0000 0.0000 'International Tables Vol C Tables 4.2.6.8 and 6.1.1.4'
N N 0.0061 0.0033 'International Tables Vol C Tables 4.2.6.8 and 6.1.1.4'
Cr Cr 0.3209 0.6236 'International Tables Vol C Tables 4.2.6.8 and 6.1.1.4'
Co Co 0.3494 0.9721 'International Tables Vol C Tables 4.2.6.8 and 6.1.1.4'

loop_
_geom_angle_atom_site_label_1
_geom_angle_atom_site_label_2
_geom_angle_atom_site_label_3
_geom_angle
_geom_angle_site_symmetry_1
_geom_angle_site_symmetry_3
_geom_angle_publ_flag
N3 Co3 N6 88.7(4) . . ?
N3 Co3 N22 96.2(3) . . ?
N6 Co3 N22 167.2(4) . . ?
N3 Co3 N23 167.7(4) . . ?
N6 Co3 N23 91.5(4) . . ?
N22 Co3 N23 86.2(3) . . ?
N3 Co3 N24 91.1(4) . . ?
N6 Co3 N24 98.2(4) . . ?
N22 Co3 N24 93.5(4) . . ?
N23 Co3 N24 76.8(4) . . ?
N3 Co3 N21 95.0(3) . . ?
N6 Co3 N21 90.4(4) . . ?
N22 Co3 N21 77.5(4) . . ?
N23 Co3 N21 97.3(4) . . ?
N24 Co3 N21 169.6(4) . . ?
N4 Co1 N1 89.9(3) . . ?
N4 Co1 N15 94.1(3) . . ?
N1 Co1 N15 172.2(4) . . ?
N4 Co1 N16 94.4(3) . . ?
N1 Co1 N16 95.3(4) . . ?
N15 Co1 N16 77.6(4) . . ?
N4 Co1 N14 174.6(4) . . ?
N1 Co1 N14 89.4(3) . . ?
N15 Co1 N14 87.3(3) . . ?
N16 Co1 N14 91.0(4) . . ?
N4 Co1 N13 95.8(4) . . ?
N1 Co1 N13 97.4(4) . . ?
N15 Co1 N13 88.9(4) . . ?
N16 Co1 N13 163.6(4) . . ?
N14 Co1 N13 78.9(4) . . ?
N5 Co2 N2 93.1(4) . . ?
N5 Co2 N18 170.9(5) . . ?
N2 Co2 N18 90.2(4) . . ?
N5 Co2 N17 92.0(4) . . ?
N2 Co2 N17 93.9(4) . . ?
N18 Co2 N17 79.3(5) . . ?
N5 Co2 N19 92.7(4) . . ?
N2 Co2 N19 168.6(4) . . ?
N18 Co2 N19 85.6(4) . . ?
N17 Co2 N19 95.7(4) . . ?
N5 Co2 N20 92.3(3) . . ?
N2 Co2 N20 90.2(4) . . ?
N18 Co2 N20 96.2(4) . . ?
N17 Co2 N20 173.9(4) . . ?
N19 Co2 N20 79.7(4) . . ?
C2 Cr1 C1 86.7(5) . . ?
C2 Cr1 C8 176.9(5) . . ?
C1 Cr1 C8 96.1(5) . . ?
C2 Cr1 C9 89.2(5) . . ?
C1 Cr1 C9 175.9(5) . . ?
C8 Cr1 C9 88.0(5) . . ?
C2 Cr1 C7 90.6(5) . . ?
C1 Cr1 C7 87.8(4) . . ?
C8 Cr1 C7 91.0(5) . . ?
C9 Cr1 C7 92.5(4) . . ?
C2 Cr1 C3 87.9(5) . . ?
C1 Cr1 C3 92.8(4) . . ?
C8 Cr1 C3 90.4(4) . . ?
C9 Cr1 C3 86.8(4) . . ?
C7 Cr1 C3 178.4(4) . . ?
C11 Cr2 C5 173.7(5) . . ?
C11 Cr2 C10 90.3(6) . . ?
C5 Cr2 C10 88.6(5) . . ?
C11 Cr2 C4 86.1(5) . . ?
C5 Cr2 C4 87.7(4) . . ?
C10 Cr2 C4 90.7(5) . . ?
C11 Cr2 C6 94.7(6) . . ?
C5 Cr2 C6 86.4(5) . . ?
C10 Cr2 C6 174.9(5) . . ?
C4 Cr2 C6 89.6(4) . . ?
C11 Cr2 C12 93.7(6) . . ?
C5 Cr2 C12 92.5(5) . . ?
C10 Cr2 C12 92.4(6) . . ?
C4 Cr2 C12 176.9(5) . . ?
C6 Cr2 C12 87.3(5) . . ?
C3 N3 Co3 158.9(10) . . ?
C1 N1 Co1 160.6(11) . . ?
C2 N2 Co2 166.7(11) . . ?
C6 N6 Co3 163.0(12) . . ?
C4 N4 Co1 165.0(10) . . ?
C5 N5 Co2 167.7(10) . . ?
C104 N24 C94 115.9(10) . . ?
C104 N24 Co3 129.5(8) . . ?
C94 N24 Co3 114.6(8) . . ?
C93 N23 C95 116.7(10) . . ?
C93 N23 Co3 115.5(8) . . ?
C95 N23 Co3 127.8(9) . . ?
C88 N22 C78 113.8(10) . . ?
C88 N22 Co3 128.9(9) . . ?
C78 N22 Co3 117.2(8) . . ?
C79 N21 C77 115.5(10) . . ?
C79 N21 Co3 130.7(9) . . ?
C77 N21 Co3 113.4(8) . . ?
C15 N13 C13 118.8(11) . . ?
C15 N13 Co1 128.3(9) . . ?
C13 N13 Co1 112.1(9) . . ?
C24 N14 C14 120.3(11) . . ?
C24 N14 Co1 125.8(9) . . ?
C14 N14 Co1 113.9(9) . . ?
C31 N15 C29 116.4(10) . . ?
C31 N15 Co1 129.1(8) . . ?
C29 N15 Co1 114.2(8) . . ?
C40 N16 C30 114.8(10) . . ?
C40 N16 Co1 129.9(8) . . ?
C30 N16 Co1 114.4(8) . . ?
C45 N17 C47 115.7(11) . . ?
C45 N17 Co2 114.8(9) . . ?
C47 N17 Co2 129.5(9) . . ?
C56 N18 C46 116.0(12) . . ?
C56 N18 Co2 130.7(11) . . ?
C46 N18 Co2 113.1(10) . . ?
C63 N19 C61 116.3(11) . . ?
C63 N19 Co2 129.0(9) . . ?
C61 N19 Co2 114.7(9) . . ?
C72 N20 C62 118.9(11) . . ?
C72 N20 Co2 130.3(9) . . ?
C62 N20 Co2 110.7(9) . . ?
N7 C7 Cr1 175.9(11) . . ?
N8 C8 Cr1 179.6(13) . . ?
N9 C9 Cr1 175.3(11) . . ?
N3 C3 Cr1 177.5(10) . . ?
N1 C1 Cr1 168.2(11) . . ?
N2 C2 Cr1 171.5(12) . . ?
N10 C10 Cr2 176.3(13) . . ?
N11 C11 Cr2 178.5(16) . . ?
N12 C12 Cr2 177.3(16) . . ?
N6 C6 Cr2 173.7(13) . . ?
N4 C4 Cr2 177.8(11) . . ?
N5 C5 Cr2 168.8(11) . . ?
N24 C104 C103 123.1(11) . . ?
C102 C103 C104 120.6(11) . . ?
C102 C103 C108 123.6(12) . . ?
C104 C103 C108 115.7(12) . . ?
C103 C102 C101 116.6(11) . . ?
C103 C102 C107 124.8(11) . . ?
C101 C102 C107 118.6(12) . . ?
C94 C101 C102 122.2(11) . . ?
C94 C101 C100 114.7(12) . . ?
C102 C101 C100 123.1(12) . . ?
C99 C100 C101 124.8(12) . . ?
C100 C99 C98 120.4(12) . . ?
C99 C98 C97 127.9(13) . . ?
C99 C98 C93 118.4(12) . . ?
C97 C98 C93 113.1(12) . . ?
C96 C97 C98 124.8(13) . . ?
C96 C97 C106 123.1(12) . . ?
C98 C97 C106 112.2(12) . . ?
C97 C96 C95 115.1(13) . . ?
C97 C96 C105 127.7(13) . . ?
C95 C96 C105 117.1(12) . . ?
N23 C95 C96 126.0(12) . . ?
N23 C93 C94 118.2(12) . . ?
N23 C93 C98 124.0(11) . . ?
C94 C93 C98 117.6(13) . . ?
N24 C94 C101 121.4(11) . . ?
N24 C94 C93 114.9(12) . . ?
C101 C94 C93 123.7(13) . . ?
N22 C88 C87 127.2(11) . . ?
C88 C87 C86 117.1(12) . . ?
C88 C87 C92 121.1(12) . . ?
C86 C87 C92 121.8(12) . . ?
C85 C86 C87 117.6(12) . . ?
C85 C86 C91 121.4(11) . . ?
C87 C86 C91 120.9(12) . . ?
C86 C85 C78 120.7(11) . . ?
C86 C85 C84 126.5(12) . . ?
C78 C85 C84 112.7(12) . . ?
C83 C84 C85 127.1(12) . . ?
C84 C83 C82 119.8(12) . . ?
C81 C82 C77 121.1(13) . . ?
C81 C82 C83 120.9(12) . . ?
C77 C82 C83 117.9(12) . . ?
C80 C81 C82 113.9(11) . . ?
C80 C81 C90 121.6(12) . . ?
C82 C81 C90 124.5(13) . . ?
C79 C80 C81 122.5(12) . . ?
C79 C80 C89 116.7(11) . . ?
C81 C80 C89 120.8(11) . . ?
N21 C79 C80 124.1(12) . . ?
N21 C77 C82 122.7(11) . . ?
N21 C77 C78 117.4(11) . . ?
C82 C77 C78 119.8(12) . . ?
N22 C78 C85 123.3(11) . . ?
N22 C78 C77 114.1(11) . . ?
C85 C78 C77 122.6(11) . . ?
N14 C24 C23 119.1(13) . . ?
C22 C23 C24 120.8(14) . . ?
C22 C23 C28 126.5(15) . . ?
C24 C23 C28 112.7(15) . . ?
C23 C22 C21 119.3(13) . . ?
C23 C22 C27 118.2(16) . . ?
C21 C22 C27 122.5(15) . . ?
C14 C21 C20 119.4(15) . . ?
C14 C21 C22 116.4(15) . . ?
C20 C21 C22 124.0(14) . . ?
C19 C20 C21 121.4(15) . . ?
C20 C19 C18 122.1(16) . . ?
C17 C18 C19 125.1(16) . . ?
C17 C18 C13 118.7(14) . . ?
C19 C18 C13 116.1(15) . . ?
C16 C17 C18 116.7(15) . . ?
C16 C17 C26 127.0(15) . . ?
C18 C17 C26 116.2(15) . . ?
C15 C16 C17 122.0(13) . . ?
C15 C16 C25 117.5(15) . . ?
C17 C16 C25 120.4(15) . . ?
N13 C15 C16 123.0(13) . . ?
N13 C13 C14 118.0(12) . . ?
N13 C13 C18 120.3(13) . . ?
C14 C13 C18 121.5(13) . . ?
N14 C14 C21 124.0(14) . . ?
N14 C14 C13 116.7(12) . . ?
C21 C14 C13 119.3(15) . . ?
N16 C40 C39 125.5(10) . . ?
C40 C39 C38 118.6(11) . . ?
C40 C39 C44 118.1(11) . . ?
C38 C39 C44 123.3(11) . . ?
C37 C38 C39 118.6(13) . . ?
C37 C38 C43 120.7(12) . . ?
C39 C38 C43 120.8(12) . . ?
C36 C37 C38 123.6(12) . . ?
C36 C37 C30 120.1(12) . . ?
C38 C37 C30 116.3(12) . . ?
C35 C36 C37 119.9(13) . . ?
C36 C35 C34 125.7(13) . . ?
C33 C34 C35 128.6(13) . . ?
C33 C34 C29 115.0(12) . . ?
C35 C34 C29 116.4(12) . . ?
C32 C33 C34 121.3(12) . . ?
C32 C33 C42 120.3(13) . . ?
C34 C33 C42 118.4(12) . . ?
C31 C32 C33 117.1(12) . . ?
C31 C32 C41 120.6(12) . . ?
C33 C32 C41 122.2(12) . . ?
N15 C31 C32 126.3(11) . . ?
N15 C29 C30 117.5(11) . . ?
N15 C29 C34 123.9(11) . . ?
C30 C29 C34 118.7(12) . . ?
N16 C30 C29 114.7(12) . . ?
N16 C30 C37 126.2(11) . . ?
C29 C30 C37 119.1(12) . . ?
N18 C56 C55 123.8(14) . . ?
C54 C55 C56 119.7(15) . . ?
C54 C55 C60 130.1(18) . . ?
C56 C55 C60 110.1(18) . . ?
C53 C54 C55 116.8(18) . . ?
C53 C54 C59 122.8(19) . . ?
C55 C54 C59 120.4(18) . . ?
C54 C53 C52 122(2) . . ?
C54 C53 C46 124.3(17) . . ?
C52 C53 C46 113.9(17) . . ?
C51 C52 C53 127.7(18) . . ?
C52 C51 C50 120.1(15) . . ?
C49 C50 C45 111.7(13) . . ?
C49 C50 C51 133.2(16) . . ?
C45 C50 C51 115.0(14) . . ?
C48 C49 C50 125.3(16) . . ?
C48 C49 C58 121.8(16) . . ?
C50 C49 C58 112.9(16) . . ?
C47 C48 C49 113(2) . . ?
C47 C48 C57 123.2(13) . . ?
C49 C48 C57 123.8(17) . . ?
N17 C47 C48 129.5(14) . . ?
N17 C45 C46 114.5(14) . . ?
N17 C45 C50 124.8(13) . . ?
C46 C45 C50 120.8(14) . . ?
N18 C46 C45 118.1(15) . . ?
N18 C46 C53 119.4(14) . . ?
C45 C46 C53 122.5(16) . . ?
N20 C72 C71 125.6(12) . . ?
C70 C71 C72 119.0(13) . . ?
C70 C71 C76 122.4(13) . . ?
C72 C71 C76 118.6(12) . . ?
C71 C70 C69 118.7(12) . . ?
C71 C70 C75 120.0(14) . . ?
C69 C70 C75 121.0(12) . . ?
C62 C69 C68 115.7(13) . . ?
C62 C69 C70 118.5(13) . . ?
C68 C69 C70 125.7(13) . . ?
C67 C68 C69 122.2(13) . . ?
C68 C67 C66 122.3(13) . . ?
C61 C66 C65 119.0(13) . . ?
C61 C66 C67 118.5(14) . . ?
C65 C66 C67 122.4(14) . . ?
C64 C65 C66 113.2(15) . . ?
C64 C65 C74 127.0(14) . . ?
C66 C65 C74 119.7(15) . . ?
C63 C64 C65 122.4(16) . . ?
C63 C64 C73 120.5(15) . . ?
C65 C64 C73 117.1(15) . . ?
N19 C63 C64 124.1(13) . . ?
N19 C61 C66 124.8(12) . . ?
N19 C61 C62 116.6(13) . . ?
C66 C61 C62 118.5(14) . . ?
N20 C62 C69 119.1(14) . . ?
N20 C62 C61 118.3(12) . . ?
C69 C62 C61 122.5(13) . . ?

loop_
_geom_bond_atom_site_label_1
_geom_bond_atom_site_label_2
_geom_bond_distance
_geom_bond_site_symmetry_2
_geom_bond_publ_flag
Co3 N3 2.020(10) . ?
Co3 N6 2.049(11) . ?
Co3 N22 2.092(9) . ?
Co3 N23 2.093(9) . ?
Co3 N24 2.139(9) . ?
Co3 N21 2.143(10) . ?
Co1 N4 2.026(9) . ?
Co1 N1 2.081(12) . ?
Co1 N15 2.111(9) . ?
Co1 N16 2.114(9) . ?
Co1 N14 2.118(10) . ?
Co1 N13 2.144(10) . ?
Co2 N5 2.041(11) . ?
Co2 N2 2.066(12) . ?
Co2 N18 2.074(10) . ?
Co2 N17 2.091(10) . ?
Co2 N19 2.113(10) . ?
Co2 N20 2.140(9) . ?
Cr1 C2 1.996(12) . ?
Cr1 C1 2.030(11) . ?
Cr1 C8 2.055(13) . ?
Cr1 C9 2.067(13) . ?
Cr1 C7 2.089(13) . ?
Cr1 C3 2.101(11) . ?
Cr2 C11 2.001(16) . ?
Cr2 C5 2.003(12) . ?
Cr2 C10 2.034(15) . ?
Cr2 C4 2.062(11) . ?
Cr2 C6 2.096(13) . ?
Cr2 C12 2.137(16) . ?
N7 C7 1.199(11) . ?
N8 C8 1.143(12) . ?
N9 C9 1.159(12) . ?
N3 C3 1.114(10) . ?
N1 C1 1.170(11) . ?
N2 C2 1.166(11) . ?
N10 C10 1.194(14) . ?
N11 C11 1.192(14) . ?
N12 C12 1.176(15) . ?
N6 C6 1.136(12) . ?
N4 C4 1.122(10) . ?
N5 C5 1.174(11) . ?
N24 C104 1.343(12) . ?
N24 C94 1.378(12) . ?
N23 C93 1.349(12) . ?
N23 C95 1.386(13) . ?
N22 C88 1.381(13) . ?
N22 C78 1.380(11) . ?
N21 C79 1.334(11) . ?
N21 C77 1.383(12) . ?
N13 C15 1.343(12) . ?
N13 C13 1.363(13) . ?
N14 C24 1.328(12) . ?
N14 C14 1.359(13) . ?
N15 C31 1.335(12) . ?
N15 C29 1.355(12) . ?
N16 C40 1.329(11) . ?
N16 C30 1.382(13) . ?
N17 C45 1.347(13) . ?
N17 C47 1.359(13) . ?
N18 C56 1.334(14) . ?
N18 C46 1.354(15) . ?
N19 C63 1.322(12) . ?
N19 C61 1.331(13) . ?
N20 C72 1.319(12) . ?
N20 C62 1.391(13) . ?
C104 C103 1.434(14) . ?
C103 C102 1.332(13) . ?
C103 C108 1.532(13) . ?
C102 C101 1.395(14) . ?
C102 C107 1.473(13) . ?
C101 C94 1.386(13) . ?
C101 C100 1.434(14) . ?
C100 C99 1.332(13) . ?
C99 C98 1.396(15) . ?
C98 C97 1.457(15) . ?
C98 C93 1.458(14) . ?
C97 C96 1.366(14) . ?
C97 C106 1.563(14) . ?
C96 C95 1.397(14) . ?
C96 C105 1.506(15) . ?
C93 C94 1.409(13) . ?
C88 C87 1.424(14) . ?
C87 C86 1.423(14) . ?
C87 C92 1.494(13) . ?
C86 C85 1.410(14) . ?
C86 C91 1.474(14) . ?
C85 C78 1.432(13) . ?
C85 C84 1.438(14) . ?
C84 C83 1.341(14) . ?
C83 C82 1.437(15) . ?
C82 C81 1.413(15) . ?
C82 C77 1.418(13) . ?
C81 C80 1.398(15) . ?
C81 C90 1.431(14) . ?
C80 C79 1.395(13) . ?
C80 C89 1.541(14) . ?
C77 C78 1.448(13) . ?
C24 C23 1.459(16) . ?
C23 C22 1.330(16) . ?
C23 C28 1.522(16) . ?
C22 C21 1.464(17) . ?
C22 C27 1.469(14) . ?
C21 C14 1.368(15) . ?
C21 C20 1.449(17) . ?
C20 C19 1.382(17) . ?
C19 C18 1.414(17) . ?
C18 C17 1.413(16) . ?
C18 C13 1.459(15) . ?
C17 C16 1.394(17) . ?
C17 C26 1.544(17) . ?
C16 C15 1.361(15) . ?
C16 C25 1.487(15) . ?
C13 C14 1.456(15) . ?
C40 C39 1.412(13) . ?
C39 C38 1.447(14) . ?
C39 C44 1.511(13) . ?
C38 C37 1.400(14) . ?
C38 C43 1.523(15) . ?
C37 C36 1.423(15) . ?
C37 C30 1.444(14) . ?
C36 C35 1.298(14) . ?
C35 C34 1.444(15) . ?
C34 C33 1.419(16) . ?
C34 C29 1.463(15) . ?
C33 C32 1.393(15) . ?
C33 C42 1.539(15) . ?
C32 C31 1.393(15) . ?
C32 C41 1.559(15) . ?
C29 C30 1.446(14) . ?
C56 C55 1.431(17) . ?
C55 C54 1.37(2) . ?
C55 C60 1.566(19) . ?
C54 C53 1.28(2) . ?
C54 C59 1.546(19) . ?
C53 C52 1.42(2) . ?
C53 C46 1.467(19) . ?
C52 C51 1.361(18) . ?
C51 C50 1.523(17) . ?
C50 C49 1.462(17) . ?
C50 C45 1.461(16) . ?
C49 C48 1.395(19) . ?
C49 C58 1.603(16) . ?
C48 C47 1.367(19) . ?
C48 C57 1.53(2) . ?
C45 C46 1.461(16) . ?
C72 C71 1.410(14) . ?
C71 C70 1.321(14) . ?
C71 C76 1.475(14) . ?
C70 C69 1.494(15) . ?
C70 C75 1.500(14) . ?
C69 C62 1.431(15) . ?
C69 C68 1.434(15) . ?
C68 C67 1.361(14) . ?
C67 C66 1.454(15) . ?
C66 C61 1.387(14) . ?
C66 C65 1.442(15) . ?
C65 C64 1.411(17) . ?
C65 C74 1.476(16) . ?
C64 C63 1.352(16) . ?
C64 C73 1.527(17) . ?
C61 C62 1.469(15) . ?

loop_
_platon_squeeze_void_nr
_platon_squeeze_void_average_x
_platon_squeeze_void_average_y
_platon_squeeze_void_average_z
_platon_squeeze_void_volume
_platon_squeeze_void_count_electrons
1 0.000 0.005 0.009 3343.0 1627.4
